data_7104098
loop_
_publ_author_name
'Ragogna, Paul J.'
'Burford, Neil'
'D'eon, Mark'
'McDonald, R.'

_publ_section_title
;
 Inhibited chelation in the new \g-phosphino-\b-diketiminate to give
 phosphine \\rightarrow  arsine coordination
;
_journal_coden_ASTM CHCOFS
_journal_issue 9
_journal_name_full
;
 Chemical Communications (Cambridge, United Kingdom)
;
_journal_page_first 1052
_journal_page_last 1053
_journal_paper_doi 10.1039/b301333b
_journal_year 2003
_chemical_formula_moiety 'C50 H59 As Cl2 N2 P'
_chemical_formula_sum 'C50 H59 As Cl2 N2 P'
_chemical_formula_weight 864.78
_space_group_IT_number 2
_symmetry_cell_setting triclinic
_symmetry_space_group_name_Hall '-P 1'
_symmetry_space_group_name_H-M 'P -1'
_atom_sites_solution_hydrogens geom
_atom_sites_solution_primary direct
_atom_sites_solution_secondary difmap
_audit_creation_method SHELXL-97
_cell_angle_alpha 94.920(2)
_cell_angle_beta 104.7420(10)
_cell_angle_gamma 90.251(2)
_cell_formula_units_Z 2
_cell_length_a 11.4457(9)
_cell_length_b 12.4619(10)
_cell_length_c 16.9019(13)
_cell_measurement_reflns_used 0
_cell_measurement_temperature 193(2)
_cell_measurement_theta_max 26.39
_cell_measurement_theta_min 2.151
_cell_volume 2322.0(3)
_computing_molecular_graphics 'Ortep-3 for Windows (Farrugia, 1997)'
_computing_publication_material 'WinGX publication routines (Farrugia, 1999)'
_computing_structure_refinement 'SHELXL-97 (Sheldrick, 1997)'
_computing_structure_solution 'SHELXS-97 (Sheldrick, 1997)'
_diffrn_ambient_temperature 193(2)
_diffrn_measured_fraction_theta_full 0.978
_diffrn_measured_fraction_theta_max 0.978
_diffrn_radiation_monochromator graphite
_diffrn_radiation_source 'fine-focus sealed tube'
_diffrn_radiation_type MoK\a
_diffrn_radiation_wavelength 0.71073
_diffrn_reflns_av_R_equivalents 0.0209
_diffrn_reflns_av_sigmaI/netI 0.0328
_diffrn_reflns_limit_h_max 13
_diffrn_reflns_limit_h_min -14
_diffrn_reflns_limit_k_max 15
_diffrn_reflns_limit_k_min -14
_diffrn_reflns_limit_l_max 20
_diffrn_reflns_limit_l_min -21
_diffrn_reflns_number 13448
_diffrn_reflns_theta_full 26.41
_diffrn_reflns_theta_max 26.41
_diffrn_reflns_theta_min 1.64
_exptl_absorpt_coefficient_mu 0.916
_exptl_absorpt_correction_T_max 0.8598
_exptl_absorpt_correction_T_min 0.5063
_exptl_absorpt_correction_type integration
_exptl_absorpt_process_details 'Bruker SHELXTL (Bruker, 1997)'
_exptl_crystal_colour colourless
_exptl_crystal_density_diffrn 1.237
_exptl_crystal_density_method 'not measured'
_exptl_crystal_description fragment
_exptl_crystal_F_000 910
_exptl_crystal_size_max 0.86
_exptl_crystal_size_mid 0.24
_exptl_crystal_size_min 0.17
_refine_diff_density_max 0.534
_refine_diff_density_min -0.266
_refine_diff_density_rms 0.053
_refine_ls_extinction_coef 0.0000(5)
_refine_ls_extinction_method none
_refine_ls_goodness_of_fit_ref 1.001
_refine_ls_hydrogen_treatment mixed
_refine_ls_matrix_type full
_refine_ls_number_parameters 509
_refine_ls_number_reflns 9345
_refine_ls_number_restraints 0
_refine_ls_restrained_S_all 1.001
_refine_ls_R_factor_all 0.0497
_refine_ls_R_factor_gt 0.0374
_refine_ls_shift/su_max 0.032
_refine_ls_shift/su_mean 0.001
_refine_ls_structure_factor_coef Fsqd
_refine_ls_weighting_details 'calc w=1/[\s^2^(Fo^2^)+(0.0624P)^2^+0.3791P] where P=(Fo^2^+2Fc^2^)/3'
_refine_ls_weighting_scheme calc
_refine_ls_wR_factor_gt 0.0949
_refine_ls_wR_factor_ref 0.1010
_reflns_number_gt 7601
_reflns_number_total 9345
_reflns_threshold_expression >2sigma(I)
_cod_data_source_file b301333b.txt
_cod_data_source_block dal0217
_cod_depositor_comments
;
The following automatic conversions were performed:
'_symmetry_cell_setting' value 'Triclinic' changed to 'triclinic'
according to '/home/saulius/struct/CIF-dictionaries/cif_core.dic'
dictionary named 'cif_core.dic' version 2.4.1 from 2010-06-29.

Automatic conversion script
Id: cif_fix_enum 1527 2010-12-29 10:47:43Z saulius 
;
_cod_original_sg_symbol_H-M P-1
_cod_database_code 7104098

loop_
_symmetry_equiv_pos_as_xyz
'x, y, z'
'-x, -y, -z'

loop_
_atom_site_label
_atom_site_type_symbol
_atom_site_fract_x
_atom_site_fract_y
_atom_site_fract_z
_atom_site_U_iso_or_equiv
_atom_site_adp_type
_atom_site_occupancy
_atom_site_symmetry_multiplicity
_atom_site_calc_flag
_atom_site_refinement_flags
_atom_site_disorder_assembly
_atom_site_disorder_group
As1 As 0.638298(19) 0.619035(16) 0.333180(12) 0.03269(8) Uani 1 1 d . . .
Cl1 Cl 0.50535(6) 0.49999(5) 0.21619(3) 0.04595(14) Uani 1 1 d . . .
Cl2 Cl 0.74826(6) 0.74587(6) 0.43954(3) 0.05731(17) Uani 1 1 d . . .
P1 P 0.64750(4) 0.73860(4) 0.23464(3) 0.02698(11) Uani 1 1 d . . .
N1 N 0.32276(15) 0.79027(13) 0.26608(10) 0.0289(3) Uani 1 1 d . . .
N2 N 0.35447(15) 0.91481(13) 0.15785(9) 0.0293(3) Uani 1 1 d . . .
C01 C 0.43565(17) 0.76009(14) 0.27356(11) 0.0266(4) Uani 1 1 d . . .
C02 C 0.50610(17) 0.79930(15) 0.22432(11) 0.0261(4) Uani 1 1 d . . .
C03 C 0.46484(17) 0.88261(15) 0.16851(11) 0.0271(4) Uani 1 1 d . . .
C04 C 0.48547(19) 0.68613(17) 0.33915(12) 0.0358(5) Uani 1 1 d . . .
H04A H 0.4244 0.6283 0.3359 0.043 Uiso 1 1 calc R . .
H04B H 0.4978 0.7275 0.3934 0.043 Uiso 1 1 calc R . .
C05 C 0.55166(19) 0.93154(17) 0.12675(13) 0.0354(4) Uani 1 1 d . . .
H05A H 0.5103 0.9858 0.0918 0.053 Uiso 1 1 calc R . .
H05B H 0.5805 0.8750 0.0930 0.053 Uiso 1 1 calc R . .
H05C H 0.6205 0.9656 0.1684 0.053 Uiso 1 1 calc R . .
C06 C 0.31319(18) 1.00200(16) 0.10889(12) 0.0313(4) Uani 1 1 d . . .
C07 C 0.24408(19) 0.97778(19) 0.02745(13) 0.0383(5) Uani 1 1 d . . .
C08 C 0.2040(2) 1.0645(2) -0.01897(15) 0.0492(6) Uani 1 1 d . . .
H08 H 0.1584 1.0506 -0.0744 0.059 Uiso 1 1 calc R . .
C09 C 0.2294(2) 1.1692(2) 0.01395(16) 0.0509(6) Uani 1 1 d . . .
H09 H 0.2026 1.2267 -0.0191 0.061 Uiso 1 1 calc R . .
C10 C 0.2937(2) 1.19157(19) 0.09486(15) 0.0462(6) Uani 1 1 d . . .
H10 H 0.3089 1.2643 0.1174 0.055 Uiso 1 1 calc R . .
C11 C 0.3367(2) 1.10791(17) 0.14403(13) 0.0370(5) Uani 1 1 d . . .
C12 C 0.4035(2) 1.13454(18) 0.23445(14) 0.0459(6) Uani 1 1 d . . .
H12 H 0.4264 1.0649 0.2588 0.055 Uiso 1 1 calc R . .
C13 C 0.5191(3) 1.2013(2) 0.24572(18) 0.0656(8) Uani 1 1 d . . .
H13A H 0.5717 1.1637 0.2156 0.098 Uiso 1 1 calc R . .
H13B H 0.5609 1.2117 0.3042 0.098 Uiso 1 1 calc R . .
H13C H 0.4991 1.2716 0.2246 0.098 Uiso 1 1 calc R . .
C14 C 0.3200(3) 1.1910(3) 0.28108(19) 0.0827(10) Uani 1 1 d . . .
H14A H 0.2463 1.1466 0.2734 0.124 Uiso 1 1 calc R . .
H14B H 0.2987 1.2611 0.2601 0.124 Uiso 1 1 calc R . .
H14C H 0.3612 1.2014 0.3397 0.124 Uiso 1 1 calc R . .
C15 C 0.2182(2) 0.8621(2) -0.00881(14) 0.0497(6) Uani 1 1 d . . .
H15 H 0.2346 0.8156 0.0380 0.060 Uiso 1 1 calc R . .
C16 C 0.0861(3) 0.8415(3) -0.05659(19) 0.0726(9) Uani 1 1 d . . .
H16A H 0.0741 0.7658 -0.0787 0.109 Uiso 1 1 calc R . .
H16B H 0.0662 0.8878 -0.1019 0.109 Uiso 1 1 calc R . .
H16C H 0.0335 0.8576 -0.0198 0.109 Uiso 1 1 calc R . .
C17 C 0.3024(3) 0.8269(2) -0.06342(18) 0.0619(7) Uani 1 1 d . . .
H17A H 0.2836 0.7516 -0.0853 0.093 Uiso 1 1 calc R . .
H17B H 0.3865 0.8338 -0.0308 0.093 Uiso 1 1 calc R . .
H17C H 0.2907 0.8727 -0.1090 0.093 Uiso 1 1 calc R . .
C18 C 0.24102(18) 0.74893(16) 0.30889(12) 0.0308(4) Uani 1 1 d . . .
C19 C 0.16699(18) 0.65911(16) 0.27000(12) 0.0322(4) Uani 1 1 d . . .
C20 C 0.0833(2) 0.62212(19) 0.30949(14) 0.0405(5) Uani 1 1 d . . .
H20 H 0.0331 0.5608 0.2855 0.049 Uiso 1 1 calc R . .
C21 C 0.0724(2) 0.6735(2) 0.38302(14) 0.0478(6) Uani 1 1 d . . .
H21 H 0.0131 0.6490 0.4081 0.057 Uiso 1 1 calc R . .
C22 C 0.1476(2) 0.7603(2) 0.42001(14) 0.0474(6) Uani 1 1 d . . .
H22 H 0.1396 0.7943 0.4708 0.057 Uiso 1 1 calc R . .
C23 C 0.23519(19) 0.79939(17) 0.38479(13) 0.0366(5) Uani 1 1 d . . .
C24 C 0.3178(2) 0.89404(19) 0.42786(14) 0.0439(5) Uani 1 1 d . . .
H24 H 0.3795 0.9035 0.3963 0.053 Uiso 1 1 calc R . .
C25 C 0.3855(3) 0.8734(3) 0.51574(16) 0.0655(8) Uani 1 1 d . . .
H25A H 0.4302 0.8066 0.5146 0.098 Uiso 1 1 calc R . .
H25B H 0.3273 0.8666 0.5489 0.098 Uiso 1 1 calc R . .
H25C H 0.4421 0.9337 0.5399 0.098 Uiso 1 1 calc R . .
C26 C 0.2488(3) 0.9973(2) 0.4278(2) 0.0790(10) Uani 1 1 d . . .
H26A H 0.3043 1.0568 0.4557 0.119 Uiso 1 1 calc R . .
H26B H 0.1854 0.9894 0.4567 0.119 Uiso 1 1 calc R . .
H26C H 0.2118 1.0124 0.3710 0.119 Uiso 1 1 calc R . .
C27 C 0.17632(19) 0.60664(17) 0.18706(13) 0.0370(5) Uani 1 1 d . . .
H27 H 0.2613 0.6176 0.1834 0.044 Uiso 1 1 calc R . .
C28 C 0.0933(2) 0.6625(2) 0.11763(14) 0.0501(6) Uani 1 1 d . . .
H28A H 0.1003 0.6287 0.0646 0.075 Uiso 1 1 calc R . .
H28B H 0.1170 0.7389 0.1227 0.075 Uiso 1 1 calc R . .
H28C H 0.0095 0.6556 0.1212 0.075 Uiso 1 1 calc R . .
C29 C 0.1480(3) 0.4851(2) 0.17598(17) 0.0574(7) Uani 1 1 d . . .
H29A H 0.1562 0.4556 0.1221 0.086 Uiso 1 1 calc R . .
H29B H 0.0652 0.4720 0.1797 0.086 Uiso 1 1 calc R . .
H29C H 0.2046 0.4498 0.2191 0.086 Uiso 1 1 calc R . .
C30 C 0.76818(18) 0.84054(16) 0.26261(12) 0.0328(4) Uani 1 1 d . . .
C31 C 0.7531(2) 0.93204(19) 0.31217(15) 0.0471(6) Uani 1 1 d . . .
H31 H 0.6846 0.9369 0.3342 0.056 Uiso 1 1 calc R . .
C32 C 0.8380(3) 1.0158(2) 0.32920(18) 0.0583(7) Uani 1 1 d . . .
H32 H 0.8269 1.0789 0.3620 0.070 Uiso 1 1 calc R . .
C33 C 0.9386(2) 1.0081(2) 0.29877(18) 0.0570(7) Uani 1 1 d . . .
H33 H 0.9963 1.0660 0.3104 0.068 Uiso 1 1 calc R . .
C34 C 0.9563(2) 0.9169(2) 0.25157(16) 0.0495(6) Uani 1 1 d . . .
H34 H 1.0268 0.9114 0.2317 0.059 Uiso 1 1 calc R . .
C35 C 0.87061(18) 0.83281(17) 0.23305(13) 0.0367(5) Uani 1 1 d . . .
H35 H 0.8823 0.7701 0.2001 0.044 Uiso 1 1 calc R . .
C36 C 0.66169(17) 0.66026(15) 0.14210(11) 0.0294(4) Uani 1 1 d . . .
C37 C 0.57524(19) 0.66429(16) 0.06783(12) 0.0337(4) Uani 1 1 d . . .
H37 H 0.5083 0.7100 0.0648 0.040 Uiso 1 1 calc R . .
C38 C 0.5863(2) 0.60204(19) -0.00153(13) 0.0413(5) Uani 1 1 d . . .
H38 H 0.5282 0.6063 -0.0524 0.050 Uiso 1 1 calc R . .
C39 C 0.6818(2) 0.53372(19) 0.00334(14) 0.0456(6) Uani 1 1 d . . .
H39 H 0.6892 0.4909 -0.0443 0.055 Uiso 1 1 calc R . .
C40 C 0.7667(2) 0.52705(19) 0.07693(15) 0.0475(6) Uani 1 1 d . . .
H40 H 0.8319 0.4793 0.0798 0.057 Uiso 1 1 calc R . .
C41 C 0.75721(19) 0.59025(17) 0.14716(14) 0.0383(5) Uani 1 1 d . . .
H41 H 0.8154 0.5855 0.1980 0.046 Uiso 1 1 calc R . .
C42 C 0.8879(3) 0.3983(3) 0.3927(2) 0.0847(10) Uani 1 1 d . . .
H42 H 0.8507 0.4335 0.4317 0.102 Uiso 1 1 calc R . .
C43 C 0.8236(3) 0.3755(2) 0.3127(2) 0.0757(9) Uani 1 1 d . . .
H43 H 0.7404 0.3918 0.2959 0.091 Uiso 1 1 calc R . .
C44 C 0.8821(3) 0.3281(3) 0.2569(2) 0.0784(10) Uani 1 1 d . . .
H44 H 0.8395 0.3152 0.2007 0.094 Uiso 1 1 calc R . .
C45 C 1.0002(3) 0.2998(2) 0.28136(18) 0.0616(7) Uani 1 1 d . . .
H45 H 1.0391 0.2663 0.2427 0.074 Uiso 1 1 calc R . .
C46 C 1.0615(3) 0.3198(2) 0.36112(17) 0.0608(7) Uani 1 1 d . . .
H46 H 1.1430 0.2986 0.3787 0.073 Uiso 1 1 calc R . .
C47 C 1.0070(3) 0.3699(3) 0.41613(18) 0.0843(11) Uani 1 1 d . . .
H47 H 1.0517 0.3855 0.4716 0.101 Uiso 1 1 calc R . .
C48 C 0.5483(5) 0.4334(2) 0.4504(2) 0.0839(12) Uani 1 1 d . . .
H48 H 0.5820 0.3864 0.4153 0.101 Uiso 1 1 calc R . .
C49 C 0.4272(4) 0.4510(3) 0.4298(2) 0.0849(12) Uani 1 1 d . . .
H49 H 0.3768 0.4164 0.3805 0.102 Uiso 1 1 calc R . .
C50 C 0.3791(4) 0.5176(3) 0.4798(3) 0.0864(11) Uani 1 1 d . . .
H50 H 0.2948 0.5301 0.4659 0.104 Uiso 1 1 calc R . .
HN1 H 0.300(2) 0.832(2) 0.2319(15) 0.044(7) Uiso 1 1 d . . .

loop_
_atom_site_aniso_label
_atom_site_aniso_U_11
_atom_site_aniso_U_22
_atom_site_aniso_U_33
_atom_site_aniso_U_23
_atom_site_aniso_U_13
_atom_site_aniso_U_12
As1 0.03877(13) 0.03151(12) 0.02793(12) 0.00636(8) 0.00742(9) 0.00858(8)
Cl1 0.0605(4) 0.0390(3) 0.0374(3) 0.0016(2) 0.0117(3) -0.0095(2)
Cl2 0.0690(4) 0.0635(4) 0.0313(3) -0.0030(3) 0.0004(3) -0.0049(3)
P1 0.0286(3) 0.0265(3) 0.0259(2) 0.00114(18) 0.00744(19) 0.00226(19)
N1 0.0316(9) 0.0279(9) 0.0305(9) 0.0092(7) 0.0119(7) 0.0019(7)
N2 0.0336(9) 0.0271(8) 0.0292(8) 0.0067(6) 0.0099(7) 0.0028(6)
C01 0.0318(10) 0.0236(9) 0.0244(9) 0.0001(7) 0.0077(8) 0.0003(7)
C02 0.0290(9) 0.0254(9) 0.0250(9) 0.0031(7) 0.0086(7) 0.0019(7)
C03 0.0324(10) 0.0238(9) 0.0260(9) 0.0015(7) 0.0094(8) -0.0004(7)
C04 0.0407(12) 0.0385(12) 0.0331(11) 0.0129(8) 0.0153(9) 0.0087(9)
C05 0.0364(11) 0.0324(11) 0.0413(11) 0.0114(9) 0.0146(9) 0.0008(8)
C06 0.0301(10) 0.0345(11) 0.0341(10) 0.0144(8) 0.0129(8) 0.0043(8)
C07 0.0339(11) 0.0493(13) 0.0339(11) 0.0150(9) 0.0092(9) -0.0028(9)
C08 0.0424(13) 0.0677(17) 0.0388(12) 0.0258(11) 0.0058(10) -0.0006(11)
C09 0.0465(14) 0.0537(15) 0.0587(15) 0.0344(12) 0.0151(12) 0.0134(11)
C10 0.0544(14) 0.0385(13) 0.0529(14) 0.0192(10) 0.0219(12) 0.0125(10)
C11 0.0431(12) 0.0340(11) 0.0384(11) 0.0126(9) 0.0156(9) 0.0069(9)
C12 0.0677(16) 0.0302(11) 0.0403(12) 0.0056(9) 0.0138(11) 0.0075(10)
C13 0.078(2) 0.0522(16) 0.0586(17) 0.0002(13) 0.0042(15) -0.0089(14)
C14 0.106(3) 0.091(2) 0.0576(18) -0.0037(16) 0.0355(18) 0.022(2)
C15 0.0568(15) 0.0556(15) 0.0329(12) 0.0106(10) 0.0026(10) -0.0189(12)
C16 0.0568(18) 0.092(2) 0.0642(18) -0.0050(16) 0.0110(14) -0.0299(16)
C17 0.0641(17) 0.0545(16) 0.0628(17) -0.0062(13) 0.0124(14) -0.0106(13)
C18 0.0311(10) 0.0330(10) 0.0318(10) 0.0094(8) 0.0126(8) 0.0038(8)
C19 0.0317(10) 0.0342(11) 0.0337(10) 0.0080(8) 0.0121(8) 0.0023(8)
C20 0.0373(12) 0.0435(13) 0.0442(12) 0.0104(10) 0.0149(10) -0.0037(9)
C21 0.0443(13) 0.0631(16) 0.0454(13) 0.0167(11) 0.0248(11) -0.0015(11)
C22 0.0558(15) 0.0571(15) 0.0357(12) 0.0044(10) 0.0231(11) 0.0023(12)
C23 0.0402(12) 0.0398(12) 0.0321(10) 0.0062(9) 0.0124(9) 0.0047(9)
C24 0.0499(14) 0.0460(13) 0.0371(12) -0.0028(10) 0.0155(10) 0.0008(10)
C25 0.0671(18) 0.079(2) 0.0440(15) 0.0013(13) 0.0045(13) -0.0071(15)
C26 0.075(2) 0.0479(17) 0.099(2) -0.0121(16) 0.0009(18) 0.0063(14)
C27 0.0354(11) 0.0363(11) 0.0417(12) -0.0003(9) 0.0154(9) -0.0050(9)
C28 0.0583(15) 0.0581(15) 0.0362(12) 0.0054(11) 0.0161(11) -0.0026(12)
C29 0.0707(18) 0.0385(14) 0.0659(17) -0.0056(12) 0.0260(14) -0.0079(12)
C30 0.0320(10) 0.0328(11) 0.0300(10) 0.0027(8) 0.0018(8) -0.0006(8)
C31 0.0455(13) 0.0419(13) 0.0514(14) -0.0107(10) 0.0130(11) -0.0054(10)
C32 0.0583(16) 0.0400(14) 0.0696(17) -0.0149(12) 0.0101(14) -0.0063(11)
C33 0.0456(14) 0.0411(14) 0.0749(18) 0.0048(12) -0.0015(13) -0.0124(11)
C34 0.0324(12) 0.0505(14) 0.0641(16) 0.0116(12) 0.0078(11) -0.0045(10)
C35 0.0320(11) 0.0360(11) 0.0407(11) 0.0050(9) 0.0063(9) 0.0011(8)
C36 0.0319(10) 0.0292(10) 0.0285(10) -0.0002(8) 0.0115(8) -0.0031(8)
C37 0.0365(11) 0.0331(11) 0.0317(10) 0.0027(8) 0.0092(9) -0.0025(8)
C38 0.0495(13) 0.0446(13) 0.0295(11) -0.0013(9) 0.0112(10) -0.0130(10)
C39 0.0528(14) 0.0460(13) 0.0419(12) -0.0143(10) 0.0257(11) -0.0155(11)
C40 0.0426(13) 0.0433(13) 0.0596(15) -0.0111(11) 0.0238(12) 0.0021(10)
C41 0.0340(11) 0.0377(12) 0.0418(12) -0.0046(9) 0.0099(9) 0.0017(9)
C42 0.074(2) 0.115(3) 0.075(2) 0.016(2) 0.0338(19) 0.026(2)
C43 0.0580(18) 0.0543(18) 0.103(3) 0.0091(17) -0.0018(18) 0.0093(14)
C44 0.094(2) 0.0553(18) 0.0630(19) -0.0099(14) -0.0164(17) 0.0035(17)
C45 0.079(2) 0.0495(16) 0.0561(16) 0.0007(12) 0.0191(15) 0.0022(14)
C46 0.0550(16) 0.0757(19) 0.0565(16) 0.0184(14) 0.0187(13) 0.0086(14)
C47 0.072(2) 0.144(3) 0.0408(16) 0.0222(18) 0.0155(14) 0.023(2)
C48 0.154(4) 0.0434(17) 0.080(2) 0.0110(16) 0.074(3) 0.010(2)
C49 0.128(4) 0.066(2) 0.0529(18) 0.0074(16) 0.009(2) -0.034(2)
C50 0.080(2) 0.084(3) 0.110(3) 0.053(2) 0.037(2) 0.007(2)

loop_
_atom_type_symbol
_atom_type_description
_atom_type_scat_dispersion_real
_atom_type_scat_dispersion_imag
_atom_type_scat_source
C C 0.0033 0.0016 'International Tables Vol C Tables 4.2.6.8 and 6.1.1.4'
H H 0.0000 0.0000 'International Tables Vol C Tables 4.2.6.8 and 6.1.1.4'
As As 0.0499 2.0058 'International Tables Vol C Tables 4.2.6.8 and 6.1.1.4'
Cl Cl 0.1484 0.1585 'International Tables Vol C Tables 4.2.6.8 and 6.1.1.4'
N N 0.0061 0.0033 'International Tables Vol C Tables 4.2.6.8 and 6.1.1.4'
P P 0.1023 0.0942 'International Tables Vol C Tables 4.2.6.8 and 6.1.1.4'

loop_
_geom_angle_atom_site_label_1
_geom_angle_atom_site_label_2
_geom_angle_atom_site_label_3
_geom_angle
_geom_angle_site_symmetry_1
_geom_angle_site_symmetry_3
_geom_angle_publ_flag
C04 As1 P1 86.68(6) . . ?
C04 As1 Cl2 90.81(7) . . ?
P1 As1 Cl2 90.35(2) . . ?
C04 As1 Cl1 83.87(7) . . ?
P1 As1 Cl1 86.305(19) . . ?
Cl2 As1 Cl1 173.86(2) . . ?
C02 P1 C30 110.25(9) . . ?
C02 P1 C36 113.68(9) . . ?
C30 P1 C36 107.85(9) . . ?
C02 P1 As1 99.82(6) . . ?
C30 P1 As1 116.99(7) . . ?
C36 P1 As1 108.29(7) . . ?
C01 N1 C18 125.29(17) . . ?
C01 N1 HN1 114.2(18) . . ?
C18 N1 HN1 120.4(18) . . ?
C03 N2 C06 120.57(16) . . ?
N1 C01 C02 121.15(17) . . ?
N1 C01 C04 116.61(17) . . ?
C02 C01 C04 122.19(17) . . ?
C01 C02 C03 122.78(17) . . ?
C01 C02 P1 114.59(14) . . ?
C03 C02 P1 122.63(14) . . ?
N2 C03 C02 118.72(17) . . ?
N2 C03 C05 121.61(17) . . ?
C02 C03 C05 119.64(17) . . ?
C01 C04 As1 115.21(13) . . ?
C01 C04 H04A 108.5 . . ?
As1 C04 H04A 108.5 . . ?
C01 C04 H04B 108.5 . . ?
As1 C04 H04B 108.5 . . ?
H04A C04 H04B 107.5 . . ?
C03 C05 H05A 109.5 . . ?
C03 C05 H05B 109.5 . . ?
H05A C05 H05B 109.5 . . ?
C03 C05 H05C 109.5 . . ?
H05A C05 H05C 109.5 . . ?
H05B C05 H05C 109.5 . . ?
C11 C06 C07 121.89(18) . . ?
C11 C06 N2 119.49(18) . . ?
C07 C06 N2 118.53(18) . . ?
C08 C07 C06 117.4(2) . . ?
C08 C07 C15 121.7(2) . . ?
C06 C07 C15 120.86(19) . . ?
C09 C08 C07 121.4(2) . . ?
C09 C08 H08 119.3 . . ?
C07 C08 H08 119.3 . . ?
C08 C09 C10 120.4(2) . . ?
C08 C09 H09 119.8 . . ?
C10 C09 H09 119.8 . . ?
C09 C10 C11 120.6(2) . . ?
C09 C10 H10 119.7 . . ?
C11 C10 H10 119.7 . . ?
C06 C11 C10 118.2(2) . . ?
C06 C11 C12 122.11(18) . . ?
C10 C11 C12 119.7(2) . . ?
C13 C12 C14 110.6(2) . . ?
C13 C12 C11 112.9(2) . . ?
C14 C12 C11 110.3(2) . . ?
C13 C12 H12 107.6 . . ?
C14 C12 H12 107.6 . . ?
C11 C12 H12 107.6 . . ?
C12 C13 H13A 109.5 . . ?
C12 C13 H13B 109.5 . . ?
H13A C13 H13B 109.5 . . ?
C12 C13 H13C 109.5 . . ?
H13A C13 H13C 109.5 . . ?
H13B C13 H13C 109.5 . . ?
C12 C14 H14A 109.5 . . ?
C12 C14 H14B 109.5 . . ?
H14A C14 H14B 109.5 . . ?
C12 C14 H14C 109.5 . . ?
H14A C14 H14C 109.5 . . ?
H14B C14 H14C 109.5 . . ?
C07 C15 C16 112.7(2) . . ?
C07 C15 C17 111.8(2) . . ?
C16 C15 C17 110.1(2) . . ?
C07 C15 H15 107.3 . . ?
C16 C15 H15 107.3 . . ?
C17 C15 H15 107.3 . . ?
C15 C16 H16A 109.5 . . ?
C15 C16 H16B 109.5 . . ?
H16A C16 H16B 109.5 . . ?
C15 C16 H16C 109.5 . . ?
H16A C16 H16C 109.5 . . ?
H16B C16 H16C 109.5 . . ?
C15 C17 H17A 109.5 . . ?
C15 C17 H17B 109.5 . . ?
H17A C17 H17B 109.5 . . ?
C15 C17 H17C 109.5 . . ?
H17A C17 H17C 109.5 . . ?
H17B C17 H17C 109.5 . . ?
C23 C18 C19 122.75(18) . . ?
C23 C18 N1 120.00(18) . . ?
C19 C18 N1 117.23(17) . . ?
C20 C19 C18 117.37(19) . . ?
C20 C19 C27 121.64(19) . . ?
C18 C19 C27 120.97(17) . . ?
C21 C20 C19 120.9(2) . . ?
C21 C20 H20 119.6 . . ?
C19 C20 H20 119.6 . . ?
C22 C21 C20 120.2(2) . . ?
C22 C21 H21 119.9 . . ?
C20 C21 H21 119.9 . . ?
C21 C22 C23 121.7(2) . . ?
C21 C22 H22 119.2 . . ?
C23 C22 H22 119.2 . . ?
C22 C23 C18 117.0(2) . . ?
C22 C23 C24 120.3(2) . . ?
C18 C23 C24 122.67(19) . . ?
C26 C24 C23 111.3(2) . . ?
C26 C24 C25 110.6(2) . . ?
C23 C24 C25 112.0(2) . . ?
C26 C24 H24 107.6 . . ?
C23 C24 H24 107.6 . . ?
C25 C24 H24 107.6 . . ?
C24 C25 H25A 109.5 . . ?
C24 C25 H25B 109.5 . . ?
H25A C25 H25B 109.5 . . ?
C24 C25 H25C 109.5 . . ?
H25A C25 H25C 109.5 . . ?
H25B C25 H25C 109.5 . . ?
C24 C26 H26A 109.5 . . ?
C24 C26 H26B 109.5 . . ?
H26A C26 H26B 109.5 . . ?
C24 C26 H26C 109.5 . . ?
H26A C26 H26C 109.5 . . ?
H26B C26 H26C 109.5 . . ?
C19 C27 C28 109.95(18) . . ?
C19 C27 C29 113.05(19) . . ?
C28 C27 C29 110.3(2) . . ?
C19 C27 H27 107.8 . . ?
C28 C27 H27 107.8 . . ?
C29 C27 H27 107.8 . . ?
C27 C28 H28A 109.5 . . ?
C27 C28 H28B 109.5 . . ?
H28A C28 H28B 109.5 . . ?
C27 C28 H28C 109.5 . . ?
H28A C28 H28C 109.5 . . ?
H28B C28 H28C 109.5 . . ?
C27 C29 H29A 109.5 . . ?
C27 C29 H29B 109.5 . . ?
H29A C29 H29B 109.5 . . ?
C27 C29 H29C 109.5 . . ?
H29A C29 H29C 109.5 . . ?
H29B C29 H29C 109.5 . . ?
C35 C30 C31 119.52(19) . . ?
C35 C30 P1 122.37(16) . . ?
C31 C30 P1 118.02(17) . . ?
C32 C31 C30 119.9(2) . . ?
C32 C31 H31 120.0 . . ?
C30 C31 H31 120.0 . . ?
C33 C32 C31 120.1(2) . . ?
C33 C32 H32 119.9 . . ?
C31 C32 H32 119.9 . . ?
C32 C33 C34 120.6(2) . . ?
C32 C33 H33 119.7 . . ?
C34 C33 H33 119.7 . . ?
C33 C34 C35 119.8(2) . . ?
C33 C34 H34 120.1 . . ?
C35 C34 H34 120.1 . . ?
C30 C35 C34 120.0(2) . . ?
C30 C35 H35 120.0 . . ?
C34 C35 H35 120.0 . . ?
C37 C36 C41 119.73(18) . . ?
C37 C36 P1 121.22(15) . . ?
C41 C36 P1 118.94(15) . . ?
C38 C37 C36 120.3(2) . . ?
C38 C37 H37 119.9 . . ?
C36 C37 H37 119.9 . . ?
C39 C38 C37 119.9(2) . . ?
C39 C38 H38 120.1 . . ?
C37 C38 H38 120.1 . . ?
C38 C39 C40 120.5(2) . . ?
C38 C39 H39 119.8 . . ?
C40 C39 H39 119.8 . . ?
C39 C40 C41 120.2(2) . . ?
C39 C40 H40 119.9 . . ?
C41 C40 H40 119.9 . . ?
C36 C41 C40 119.4(2) . . ?
C36 C41 H41 120.3 . . ?
C40 C41 H41 120.3 . . ?
C43 C42 C47 119.4(3) . . ?
C43 C42 H42 120.3 . . ?
C47 C42 H42 120.3 . . ?
C42 C43 C44 118.7(3) . . ?
C42 C43 H43 120.6 . . ?
C44 C43 H43 120.6 . . ?
C45 C44 C43 121.0(3) . . ?
C45 C44 H44 119.5 . . ?
C43 C44 H44 119.5 . . ?
C46 C45 C44 119.5(3) . . ?
C46 C45 H45 120.2 . . ?
C44 C45 H45 120.2 . . ?
C45 C46 C47 120.3(3) . . ?
C45 C46 H46 119.8 . . ?
C47 C46 H46 119.8 . . ?
C46 C47 C42 121.0(3) . . ?
C46 C47 H47 119.5 . . ?
C42 C47 H47 119.5 . . ?
C50 C48 C49 120.6(3) 2_666 . ?
C50 C48 H48 119.7 2_666 . ?
C49 C48 H48 119.7 . . ?
C50 C49 C48 119.7(3) . . ?
C50 C49 H49 120.1 . . ?
C48 C49 H49 120.1 . . ?
C49 C50 C48 119.6(4) . 2_666 ?
C49 C50 H50 120.2 . . ?
C48 C50 H50 120.2 2_666 . ?

loop_
_geom_bond_atom_site_label_1
_geom_bond_atom_site_label_2
_geom_bond_distance
_geom_bond_site_symmetry_2
_geom_bond_publ_flag
As1 C04 1.964(2) . ?
As1 P1 2.3491(5) . ?
As1 Cl2 2.3786(6) . ?
As1 Cl1 2.5243(6) . ?
P1 C02 1.7639(19) . ?
P1 C30 1.815(2) . ?
P1 C36 1.8153(19) . ?
N1 C01 1.325(2) . ?
N1 C18 1.438(2) . ?
N1 HN1 0.80(3) . ?
N2 C03 1.300(2) . ?
N2 C06 1.431(2) . ?
C01 C02 1.410(3) . ?
C01 C04 1.504(3) . ?
C02 C03 1.462(3) . ?
C03 C05 1.511(3) . ?
C04 H04A 0.9900 . ?
C04 H04B 0.9900 . ?
C05 H05A 0.9800 . ?
C05 H05B 0.9800 . ?
C05 H05C 0.9800 . ?
C06 C11 1.396(3) . ?
C06 C07 1.409(3) . ?
C07 C08 1.400(3) . ?
C07 C15 1.514(3) . ?
C08 C09 1.374(4) . ?
C08 H08 0.9500 . ?
C09 C10 1.382(4) . ?
C09 H09 0.9500 . ?
C10 C11 1.402(3) . ?
C10 H10 0.9500 . ?
C11 C12 1.532(3) . ?
C12 C13 1.522(4) . ?
C12 C14 1.525(4) . ?
C12 H12 1.0000 . ?
C13 H13A 0.9800 . ?
C13 H13B 0.9800 . ?
C13 H13C 0.9800 . ?
C14 H14A 0.9800 . ?
C14 H14B 0.9800 . ?
C14 H14C 0.9800 . ?
C15 C16 1.531(4) . ?
C15 C17 1.536(4) . ?
C15 H15 1.0000 . ?
C16 H16A 0.9800 . ?
C16 H16B 0.9800 . ?
C16 H16C 0.9800 . ?
C17 H17A 0.9800 . ?
C17 H17B 0.9800 . ?
C17 H17C 0.9800 . ?
C18 C23 1.397(3) . ?
C18 C19 1.409(3) . ?
C19 C20 1.397(3) . ?
C19 C27 1.524(3) . ?
C20 C21 1.383(3) . ?
C20 H20 0.9500 . ?
C21 C22 1.379(4) . ?
C21 H21 0.9500 . ?
C22 C23 1.395(3) . ?
C22 H22 0.9500 . ?
C23 C24 1.519(3) . ?
C24 C26 1.512(4) . ?
C24 C25 1.534(3) . ?
C24 H24 1.0000 . ?
C25 H25A 0.9800 . ?
C25 H25B 0.9800 . ?
C25 H25C 0.9800 . ?
C26 H26A 0.9800 . ?
C26 H26B 0.9800 . ?
C26 H26C 0.9800 . ?
C27 C28 1.531(3) . ?
C27 C29 1.534(3) . ?
C27 H27 1.0000 . ?
C28 H28A 0.9800 . ?
C28 H28B 0.9800 . ?
C28 H28C 0.9800 . ?
C29 H29A 0.9800 . ?
C29 H29B 0.9800 . ?
C29 H29C 0.9800 . ?
C30 C35 1.387(3) . ?
C30 C31 1.394(3) . ?
C31 C32 1.384(3) . ?
C31 H31 0.9500 . ?
C32 C33 1.375(4) . ?
C32 H32 0.9500 . ?
C33 C34 1.378(4) . ?
C33 H33 0.9500 . ?
C34 C35 1.391(3) . ?
C34 H34 0.9500 . ?
C35 H35 0.9500 . ?
C36 C37 1.392(3) . ?
C36 C41 1.392(3) . ?
C37 C38 1.383(3) . ?
C37 H37 0.9500 . ?
C38 C39 1.379(3) . ?
C38 H38 0.9500 . ?
C39 C40 1.379(4) . ?
C39 H39 0.9500 . ?
C40 C41 1.396(3) . ?
C40 H40 0.9500 . ?
C41 H41 0.9500 . ?
C42 C43 1.370(5) . ?
C42 C47 1.376(5) . ?
C42 H42 0.9500 . ?
C43 C44 1.385(5) . ?
C43 H43 0.9500 . ?
C44 C45 1.367(4) . ?
C44 H44 0.9500 . ?
C45 C46 1.353(4) . ?
C45 H45 0.9500 . ?
C46 C47 1.357(4) . ?
C46 H46 0.9500 . ?
C47 H47 0.9500 . ?
C48 C50 1.353(6) 2_666 ?
C48 C49 1.365(6) . ?
C48 H48 0.9500 . ?
C49 C50 1.352(5) . ?
C49 H49 0.9500 . ?
C50 C48 1.353(6) 2_666 ?
C50 H50 0.9500 . ?

loop_
_geom_torsion_atom_site_label_1
_geom_torsion_atom_site_label_2
_geom_torsion_atom_site_label_3
_geom_torsion_atom_site_label_4
_geom_torsion
_geom_torsion_site_symmetry_1
_geom_torsion_site_symmetry_2
_geom_torsion_site_symmetry_3
_geom_torsion_site_symmetry_4
_geom_torsion_publ_flag
C04 As1 P1 C02 -5.33(9) . . . . ?
Cl2 As1 P1 C02 -96.12(6) . . . . ?
Cl1 As1 P1 C02 78.73(6) . . . . ?
C04 As1 P1 C30 113.51(10) . . . . ?
Cl2 As1 P1 C30 22.72(8) . . . . ?
Cl1 As1 P1 C30 -162.43(8) . . . . ?
C04 As1 P1 C36 -124.44(9) . . . . ?
Cl2 As1 P1 C36 144.77(7) . . . . ?
Cl1 As1 P1 C36 -40.38(7) . . . . ?
C18 N1 C01 C02 175.14(18) . . . . ?
C18 N1 C01 C04 -7.3(3) . . . . ?
N1 C01 C02 C03 6.2(3) . . . . ?
C04 C01 C02 C03 -171.20(17) . . . . ?
N1 C01 C02 P1 -173.08(14) . . . . ?
C04 C01 C02 P1 9.5(2) . . . . ?
C30 P1 C02 C01 -124.32(14) . . . . ?
C36 P1 C02 C01 114.44(14) . . . . ?
As1 P1 C02 C01 -0.62(14) . . . . ?
C30 P1 C02 C03 56.36(17) . . . . ?
C36 P1 C02 C03 -64.88(17) . . . . ?
As1 P1 C02 C03 -179.95(14) . . . . ?
C06 N2 C03 C02 175.06(16) . . . . ?
C06 N2 C03 C05 -3.1(3) . . . . ?
C01 C02 C03 N2 -6.7(3) . . . . ?
P1 C02 C03 N2 172.59(14) . . . . ?
C01 C02 C03 C05 171.47(17) . . . . ?
P1 C02 C03 C05 -9.3(2) . . . . ?
N1 C01 C04 As1 167.51(14) . . . . ?
C02 C01 C04 As1 -14.9(2) . . . . ?
P1 As1 C04 C01 10.55(15) . . . . ?
Cl2 As1 C04 C01 100.86(15) . . . . ?
Cl1 As1 C04 C01 -76.08(15) . . . . ?
C03 N2 C06 C11 -83.2(2) . . . . ?
C03 N2 C06 C07 100.2(2) . . . . ?
C11 C06 C07 C08 3.0(3) . . . . ?
N2 C06 C07 C08 179.54(19) . . . . ?
C11 C06 C07 C15 -179.0(2) . . . . ?
N2 C06 C07 C15 -2.5(3) . . . . ?
C06 C07 C08 C09 -1.0(3) . . . . ?
C15 C07 C08 C09 -179.0(2) . . . . ?
C07 C08 C09 C10 -1.2(4) . . . . ?
C08 C09 C10 C11 1.6(4) . . . . ?
C07 C06 C11 C10 -2.6(3) . . . . ?
N2 C06 C11 C10 -179.15(19) . . . . ?
C07 C06 C11 C12 175.24(19) . . . . ?
N2 C06 C11 C12 -1.3(3) . . . . ?
C09 C10 C11 C06 0.3(3) . . . . ?
C09 C10 C11 C12 -177.6(2) . . . . ?
C06 C11 C12 C13 120.6(2) . . . . ?
C10 C11 C12 C13 -61.6(3) . . . . ?
C06 C11 C12 C14 -115.1(3) . . . . ?
C10 C11 C12 C14 62.7(3) . . . . ?
C08 C07 C15 C16 -46.9(3) . . . . ?
C06 C07 C15 C16 135.2(2) . . . . ?
C08 C07 C15 C17 77.7(3) . . . . ?
C06 C07 C15 C17 -100.2(2) . . . . ?
C01 N1 C18 C23 90.6(2) . . . . ?
C01 N1 C18 C19 -91.0(2) . . . . ?
C23 C18 C19 C20 1.4(3) . . . . ?
N1 C18 C19 C20 -176.86(18) . . . . ?
C23 C18 C19 C27 179.92(19) . . . . ?
N1 C18 C19 C27 1.6(3) . . . . ?
C18 C19 C20 C21 1.3(3) . . . . ?
C27 C19 C20 C21 -177.2(2) . . . . ?
C19 C20 C21 C22 -2.3(4) . . . . ?
C20 C21 C22 C23 0.6(4) . . . . ?
C21 C22 C23 C18 2.0(3) . . . . ?
C21 C22 C23 C24 -179.1(2) . . . . ?
C19 C18 C23 C22 -3.0(3) . . . . ?
N1 C18 C23 C22 175.24(19) . . . . ?
C19 C18 C23 C24 178.0(2) . . . . ?
N1 C18 C23 C24 -3.7(3) . . . . ?
C22 C23 C24 C26 -69.0(3) . . . . ?
C18 C23 C24 C26 109.9(3) . . . . ?
C22 C23 C24 C25 55.3(3) . . . . ?
C18 C23 C24 C25 -125.7(2) . . . . ?
C20 C19 C27 C28 90.7(2) . . . . ?
C18 C19 C27 C28 -87.7(2) . . . . ?
C20 C19 C27 C29 -33.1(3) . . . . ?
C18 C19 C27 C29 148.5(2) . . . . ?
C02 P1 C30 C35 -143.42(17) . . . . ?
C36 P1 C30 C35 -18.8(2) . . . . ?
As1 P1 C30 C35 103.51(17) . . . . ?
C02 P1 C30 C31 33.2(2) . . . . ?
C36 P1 C30 C31 157.82(17) . . . . ?
As1 P1 C30 C31 -79.90(18) . . . . ?
C35 C30 C31 C32 2.2(3) . . . . ?
P1 C30 C31 C32 -174.5(2) . . . . ?
C30 C31 C32 C33 -1.4(4) . . . . ?
C31 C32 C33 C34 -0.4(4) . . . . ?
C32 C33 C34 C35 1.3(4) . . . . ?
C31 C30 C35 C34 -1.2(3) . . . . ?
P1 C30 C35 C34 175.30(17) . . . . ?
C33 C34 C35 C30 -0.5(3) . . . . ?
C02 P1 C36 C37 9.83(19) . . . . ?
C30 P1 C36 C37 -112.74(17) . . . . ?
As1 P1 C36 C37 119.77(15) . . . . ?
C02 P1 C36 C41 -166.30(16) . . . . ?
C30 P1 C36 C41 71.13(18) . . . . ?
As1 P1 C36 C41 -56.36(17) . . . . ?
C41 C36 C37 C38 -2.4(3) . . . . ?
P1 C36 C37 C38 -178.48(16) . . . . ?
C36 C37 C38 C39 1.6(3) . . . . ?
C37 C38 C39 C40 -0.1(3) . . . . ?
C38 C39 C40 C41 -0.5(3) . . . . ?
C37 C36 C41 C40 1.7(3) . . . . ?
P1 C36 C41 C40 177.92(17) . . . . ?
C39 C40 C41 C36 -0.3(3) . . . . ?
C47 C42 C43 C44 -2.6(6) . . . . ?
C42 C43 C44 C45 3.1(5) . . . . ?
C43 C44 C45 C46 -1.0(5) . . . . ?
C44 C45 C46 C47 -1.5(5) . . . . ?
C45 C46 C47 C42 2.0(6) . . . . ?
C43 C42 C47 C46 0.1(6) . . . . ?
C50 C48 C49 C50 -0.2(5) 2_666 . . . ?
C48 C49 C50 C48 0.2(5) . . . 2_666 ?
